data_7135593
loop_
_publ_author_name
'Mboyi, Cl&#xe8;ve D'
'Sabbadin, Henri'
'Penouilh, Marie-Jos&#xe9;'
'Bonnin, Quentin'
'Amardeil, R&#xe9;gine'
'Cattey, H&#xe9;l&#xe8;ne'
'Fournier, Sophie'
'Devillers, Charles H.'
'Roger, Julien'
'Hierso, Jean-Cyrille'

_publ_section_title
;
 Small cavitand macrocycles from direct C-C coupling of <i>s</i>-aryl
 tetrazine units.
;
_journal_issue 26
_journal_name_full 'Chemical communications (Cambridge, England)'
_journal_page_first 6987
_journal_page_last 6991
_journal_paper_doi 10.1039/d6cc00124f
_journal_volume 62
_journal_year 2026
_chemical_formula_moiety 'C42 H18 F6 N12, C4 H8 O'
_chemical_formula_sum 'C46 H26 F6 N12 O'
_chemical_formula_weight 876.79
_space_group_crystal_system monoclinic
_space_group_IT_number 14
_space_group_name_Hall '-P 2ybc'
_space_group_name_H-M_alt 'P 1 21/c 1'
_atom_sites_solution_hydrogens geom
_atom_sites_solution_primary dual
_audit_update_record
;
2025-11-07 deposited with the CCDC.	2026-03-09 downloaded from the CCDC.
;
_cell_angle_alpha 90
_cell_angle_beta 101.2020(10)
_cell_angle_gamma 90
_cell_formula_units_Z 4
_cell_length_a 14.5165(8)
_cell_length_b 12.9555(7)
_cell_length_c 21.3838(11)
_cell_measurement_reflns_used 9968
_cell_measurement_temperature 110
_cell_measurement_theta_max 27.040
_cell_measurement_theta_min 2.450
_cell_volume 3945.0(4)
_computing_cell_refinement 'SAINT V8.40B (Bruker, 2016)'
_computing_data_reduction 'SAINT V8.40B (Bruker, 2016)'
_computing_molecular_graphics 'Olex2 1.5 (Dolomanov et al., 2009)'
_computing_publication_material 'Olex2 1.5 (Dolomanov et al., 2009)'
_computing_structure_refinement 'SHELXL 2019/3 (Sheldrick, 2015)'
_computing_structure_solution 'SHELXT 2018/2 (Sheldrick, 2018)'
_diffrn_ambient_temperature 110
_diffrn_detector 'CCD Plate'
_diffrn_detector_area_resol_mean '512 x 512'
_diffrn_detector_type APEX2
_diffrn_measured_fraction_theta_full 0.999
_diffrn_measured_fraction_theta_max 0.999
_diffrn_measurement_device '\k-geometry diffractometer'
_diffrn_measurement_device_type 'Bruker APEX-II CCD'
_diffrn_measurement_method '\f and \w scans'
_diffrn_radiation_collimation '0.6 mm'
_diffrn_radiation_monochromator graphite
_diffrn_radiation_probe x-ray
_diffrn_radiation_type 'Mo K\a'
_diffrn_radiation_wavelength 0.71073
_diffrn_radiation_xray_symbol K-L~3~
_diffrn_reflns_av_R_equivalents 0.0643
_diffrn_reflns_av_unetI/netI 0.0503
_diffrn_reflns_Laue_measured_fraction_full 0.999
_diffrn_reflns_Laue_measured_fraction_max 0.999
_diffrn_reflns_limit_h_max 18
_diffrn_reflns_limit_h_min -18
_diffrn_reflns_limit_k_max 16
_diffrn_reflns_limit_k_min -16
_diffrn_reflns_limit_l_max 27
_diffrn_reflns_limit_l_min -16
_diffrn_reflns_number 74654
_diffrn_reflns_point_group_measured_fraction_full 0.999
_diffrn_reflns_point_group_measured_fraction_max 0.999
_diffrn_reflns_theta_full 25.242
_diffrn_reflns_theta_max 27.092
_diffrn_reflns_theta_min 2.218
_diffrn_source 'X-ray tube'
_diffrn_source_current 5.0
_diffrn_source_power 0.1
_diffrn_source_target Mo
_diffrn_source_type 'Siemens KFF Mo 2K-180'
_diffrn_source_voltage 20.0
_exptl_absorpt_coefficient_mu 0.114
_exptl_absorpt_correction_T_max 0.7455
_exptl_absorpt_correction_T_min 0.6958
_exptl_absorpt_correction_type multi-scan
_exptl_absorpt_process_details
;
SADABS-2016/2 (Bruker,2016/2) was used for absorption correction.
wR2(int) was 0.0582 before and 0.0510 after correction.
The Ratio of minimum to maximum transmission is 0.9333.
The \l/2 correction factor is Not present.
;
_exptl_crystal_colour 'clear light red'
_exptl_crystal_colour_lustre clear
_exptl_crystal_colour_modifier light
_exptl_crystal_colour_primary red
_exptl_crystal_density_diffrn 1.476
_exptl_crystal_description prism
_exptl_crystal_F_000 1792
_exptl_crystal_recrystallization_method
'The material was recrystallised from a mixture of diethylether and DCM  by slow evaporation'
_exptl_crystal_size_max 0.3
_exptl_crystal_size_mid 0.25
_exptl_crystal_size_min 0.2
_refine_diff_density_max 0.890
_refine_diff_density_min -0.586
_refine_diff_density_rms 0.062
_refine_ls_extinction_method none
_refine_ls_goodness_of_fit_ref 1.021
_refine_ls_hydrogen_treatment constr
_refine_ls_matrix_type full
_refine_ls_number_parameters 610
_refine_ls_number_reflns 8675
_refine_ls_number_restraints 95
_refine_ls_restrained_S_all 1.035
_refine_ls_R_factor_all 0.1075
_refine_ls_R_factor_gt 0.0538
_refine_ls_shift/su_max 0.001
_refine_ls_shift/su_mean 0.000
_refine_ls_structure_factor_coef Fsqd
_refine_ls_weighting_details 'w=1/[\s^2^(Fo^2^)+(0.0688P)^2^+3.7167P] where P=(Fo^2^+2Fc^2^)/3'
_refine_ls_weighting_scheme calc
_refine_ls_wR_factor_gt 0.1294
_refine_ls_wR_factor_ref 0.1596
_reflns_Friedel_coverage 0.000
_reflns_number_gt 5333
_reflns_number_total 8675
_reflns_threshold_expression 'I > 2\s(I)'
_cod_data_source_file d6cc00124f2.cif
_cod_data_source_block Compound_6b
_cod_depositor_comments 'Adding full bibliography for 7135589--7135593.cif.'
_cod_database_code 7135593
_shelx_shelxl_version_number 2019/3
_shelx_space_group_comment
;
The symmetry employed for this shelxl refinement is uniquely defined
by the following loop, which should always be used as a source of
symmetry information in preference to the above space-group names.
They are only intended as comments.
;
_shelx_estimated_absorpt_t_max 0.978
_shelx_estimated_absorpt_t_min 0.967
_olex2_refinement_description
;
1. Fixed Uiso
 At 1.2 times of:
  All C(H) groups
 At 1.5 times of:
  All C(H,H,H) groups
2. Restrained distances
 O1-C45 \\sim O1B-C45B
 with sigma of 0.02
 O1-C44 \\sim O1B-C44B
 with sigma of 0.02
 C46-C45 \\sim C46B-C45B
 with sigma of 0.02
 O1-C46 \\sim O1B-C46B
 with sigma of 0.04
 C43-C44 \\sim C43B-C44B
 with sigma of 0.02
 O1-C43 \\sim O1B-C43B
 with sigma of 0.04
 C45-C44 \\sim C45B-C44B
 with sigma of 0.04
3. Uiso/Uaniso restraints and constraints
C44B \\sim C43B \\sim O1B \\sim C45B \\sim C46B \\sim C44 \\sim O1 \\sim C45
\\sim C46 \\sim C43: within 1.7A with sigma of 0.004 and sigma for terminal
atoms of 0.008 within 1.7A
4. Others
 Fixed Sof: O1(0.75) C46(0.75) H46A(0.75) H46B(0.75) H46C(0.75) C45(0.75)
 H45(0.75) C43(0.75) H43A(0.75) H43B(0.75) H43C(0.75) C44(0.75) H44(0.75)
 C43B(0.25) H43D(0.25) H43E(0.25) H43F(0.25) C44B(0.25) H44B(0.25) O1B(0.25)
 C45B(0.25) H45B(0.25) C46B(0.25) H46D(0.25) H46E(0.25) H46F(0.25)
5.a Aromatic/amide H refined with riding coordinates:
 C23(H23), C20(H20), C24(H24), C19(H19), C25(H25), C18(H18), C34(H34),
 C37(H37), C33(H33), C32(H32), C6(H6), C39(H39), C4(H4), C9(H9), C38(H38),
 C5(H5), C11(H11), C10(H10), C45(H45), C44(H44), C44B(H44B), C45B(H45B)
5.b Idealised Me refined as rotating group:
 C46(H46A,H46B,H46C), C43(H43A,H43B,H43C), C43B(H43D,H43E,H43F), C46B(H46D,
 H46E,H46F)
;
_olex2_diffrn_ambient_temperature_device 'Oxford Cryosystems'
_olex2_exptl_crystal_mounting_method 'The crystal was mounted on a mylar loop with oil'
_olex2_submission_special_instructions 'No special instructions were received'

loop_
_space_group_symop_operation_xyz
'x, y, z'
'-x, y+1/2, -z+1/2'
'-x, -y, -z'
'x, -y-1/2, z-1/2'

loop_
_atom_site_label
_atom_site_type_symbol
_atom_site_fract_x
_atom_site_fract_y
_atom_site_fract_z
_atom_site_U_iso_or_equiv
_atom_site_adp_type
_atom_site_occupancy
_atom_site_site_symmetry_order
_atom_site_calc_flag
_atom_site_refinement_flags_posn
_atom_site_refinement_flags_adp
_atom_site_refinement_flags_occupancy
_atom_site_disorder_assembly
_atom_site_disorder_group
F4 F 0.87758(11) -0.07145(13) 0.32259(7) 0.0372(4) Uani 1 1 d . . . . .
F1 F 0.53728(11) 0.59220(13) 0.41858(7) 0.0366(4) Uani 1 1 d . . . . .
F3 F 0.52213(11) 0.38981(12) 0.33186(8) 0.0366(4) Uani 1 1 d . . . . .
F6 F 0.46236(11) 0.28667(14) 0.45806(7) 0.0401(4) Uani 1 1 d . . . . .
F5 F 0.98692(11) 0.11744(14) 0.56873(7) 0.0409(4) Uani 1 1 d . . . . .
F2 F 1.01631(12) 0.38371(14) 0.34589(9) 0.0478(5) Uani 1 1 d . . . . .
N5 N 0.70426(15) 0.02718(17) 0.41158(9) 0.0263(5) Uani 1 1 d . . . . .
N7 N 0.84968(15) 0.10041(18) 0.39846(9) 0.0288(5) Uani 1 1 d . . . . .
N4 N 0.67265(16) 0.40112(17) 0.27478(10) 0.0273(5) Uani 1 1 d . . . . .
N6 N 0.72543(15) 0.04932(17) 0.47393(9) 0.0273(5) Uani 1 1 d . . . . .
N8 N 0.86779(15) 0.12800(18) 0.45878(9) 0.0289(5) Uani 1 1 d . . . . .
N2 N 0.76337(15) 0.25938(17) 0.31931(10) 0.0273(5) Uani 1 1 d . . . . .
N3 N 0.74713(16) 0.46233(17) 0.29168(10) 0.0279(5) Uani 1 1 d . . . . .
N1 N 0.83760(16) 0.31973(17) 0.33593(10) 0.0289(5) Uani 1 1 d . . . . .
N12 N 0.71382(17) 0.39655(18) 0.42248(10) 0.0322(5) Uani 1 1 d . . . . .
N11 N 0.69045(17) 0.30984(18) 0.44955(11) 0.0326(5) Uani 1 1 d . . . . .
N9 N 0.65429(18) 0.40791(19) 0.53398(10) 0.0358(6) Uani 1 1 d . . . . .
N10 N 0.67961(18) 0.49355(19) 0.50761(10) 0.0353(6) Uani 1 1 d . . . . .
C27 C 0.74331(18) 0.03338(19) 0.30642(11) 0.0228(5) Uani 1 1 d . . . . .
C22 C 0.66507(18) 0.07320(19) 0.26405(11) 0.0227(5) Uani 1 1 d . . . . .
C28 C 0.76544(18) 0.05594(19) 0.37609(11) 0.0228(5) Uani 1 1 d . . . . .
C2 C 0.69624(19) 0.5818(2) 0.41067(11) 0.0257(6) Uani 1 1 d . . . . .
C41 C 0.60254(18) 0.2307(2) 0.52225(11) 0.0242(6) Uani 1 1 d . . . . .
C42 C 0.65001(17) 0.3208(2) 0.50000(11) 0.0241(6) Uani 1 1 d . . . . .
C7 C 0.77176(19) 0.6232(2) 0.38709(12) 0.0272(6) Uani 1 1 d . . . . .
C23 C 0.65290(19) 0.0470(2) 0.19963(11) 0.0262(6) Uani 1 1 d . . . . .
H23 H 0.600427 0.073814 0.170615 0.031 Uiso 1 1 calc R U . . .
C30 C 0.82363(18) 0.1414(2) 0.56175(11) 0.0250(6) Uani 1 1 d . . . . .
C21 C 0.58882(17) 0.1351(2) 0.28462(11) 0.0227(5) Uani 1 1 d . . . . .
C29 C 0.80372(18) 0.1038(2) 0.49465(11) 0.0242(6) Uani 1 1 d . . . . .
C36 C 0.64978(19) 0.1603(2) 0.56654(11) 0.0260(6) Uani 1 1 d . . . . .
C20 C 0.50409(18) 0.0846(2) 0.28406(11) 0.0266(6) Uani 1 1 d . . . . .
H20 H 0.499019 0.013301 0.273560 0.032 Uiso 1 1 calc R U . . .
C1 C 0.69721(18) 0.4859(2) 0.44825(11) 0.0240(6) Uani 1 1 d . . . . .
C16 C 0.59478(18) 0.2420(2) 0.29830(11) 0.0242(6) Uani 1 1 d . . . . .
C26 C 0.80392(18) -0.0300(2) 0.28140(12) 0.0266(6) Uani 1 1 d . . . . .
C8 C 0.86903(19) 0.5789(2) 0.39914(12) 0.0291(6) Uani 1 1 d . . . . .
C24 C 0.7155(2) -0.0173(2) 0.17688(12) 0.0298(6) Uani 1 1 d . . . . .
H24 H 0.705898 -0.033469 0.132757 0.036 Uiso 1 1 calc R U . . .
C19 C 0.42698(19) 0.1355(2) 0.29840(12) 0.0288(6) Uani 1 1 d . . . . .
H19 H 0.369689 0.099321 0.297004 0.035 Uiso 1 1 calc R U . . .
C35 C 0.75195(18) 0.1725(2) 0.59378(11) 0.0249(6) Uani 1 1 d . . . . .
C15 C 0.67993(18) 0.3047(2) 0.29896(11) 0.0244(6) Uani 1 1 d . . . . .
C17 C 0.51594(19) 0.2888(2) 0.31411(12) 0.0277(6) Uani 1 1 d . . . . .
C40 C 0.50706(19) 0.2166(2) 0.50032(12) 0.0297(6) Uani 1 1 d . . . . .
C25 C 0.7917(2) -0.0577(2) 0.21836(12) 0.0303(6) Uani 1 1 d . . . . .
H25 H 0.834381 -0.103135 0.203783 0.036 Uiso 1 1 calc R U . . .
C3 C 0.61089(19) 0.6338(2) 0.39713(12) 0.0291(6) Uani 1 1 d . . . . .
C14 C 0.82224(19) 0.4219(2) 0.33097(12) 0.0264(6) Uani 1 1 d . . . . .
C18 C 0.43310(19) 0.2386(2) 0.31470(12) 0.0298(6) Uani 1 1 d . . . . .
H18 H 0.381313 0.273820 0.326024 0.036 Uiso 1 1 calc R U . . .
C13 C 0.89373(19) 0.4899(2) 0.36842(12) 0.0288(6) Uani 1 1 d . . . . .
C31 C 0.91560(19) 0.1520(2) 0.59530(12) 0.0300(6) Uani 1 1 d . . . . .
C34 C 0.7753(2) 0.2162(2) 0.65433(12) 0.0299(6) Uani 1 1 d . . . . .
H34 H 0.726700 0.237836 0.675353 0.036 Uiso 1 1 calc R U . . .
C37 C 0.5995(2) 0.0808(2) 0.58856(13) 0.0329(6) Uani 1 1 d . . . . .
H37 H 0.631261 0.033947 0.619576 0.039 Uiso 1 1 calc R U . . .
C33 C 0.8675(2) 0.2285(2) 0.68428(12) 0.0336(7) Uani 1 1 d . . . . .
H33 H 0.882047 0.260325 0.725035 0.040 Uiso 1 1 calc R U . . .
C32 C 0.9389(2) 0.1947(2) 0.65516(12) 0.0333(6) Uani 1 1 d . . . . .
H32 H 1.002685 0.200801 0.676000 0.040 Uiso 1 1 calc R U . . .
C6 C 0.7589(2) 0.7160(2) 0.35343(13) 0.0347(7) Uani 1 1 d . . . . .
H6 H 0.810384 0.745955 0.338587 0.042 Uiso 1 1 calc R U . . .
C39 C 0.4573(2) 0.1366(2) 0.52094(13) 0.0345(7) Uani 1 1 d . . . . .
H39 H 0.392121 0.128143 0.504455 0.041 Uiso 1 1 calc R U . . .
C12 C 0.9889(2) 0.4643(2) 0.37798(14) 0.0354(7) Uani 1 1 d . . . . .
C4 C 0.5969(2) 0.7239(2) 0.36232(13) 0.0366(7) Uani 1 1 d . . . . .
H4 H 0.537115 0.756315 0.353210 0.044 Uiso 1 1 calc R U . . .
C9 C 0.9392(2) 0.6346(2) 0.43918(13) 0.0368(7) Uani 1 1 d . . . . .
H9 H 0.922625 0.694581 0.460069 0.044 Uiso 1 1 calc R U . . .
C38 C 0.5046(2) 0.0695(2) 0.56595(13) 0.0356(7) Uani 1 1 d . . . . .
H38 H 0.471503 0.014988 0.581513 0.043 Uiso 1 1 calc R U . . .
C5 C 0.6729(2) 0.7654(2) 0.34120(13) 0.0391(7) Uani 1 1 d . . . . .
H5 H 0.665992 0.828403 0.318046 0.047 Uiso 1 1 calc R U . . .
C11 C 1.0580(2) 0.5193(3) 0.41743(15) 0.0425(8) Uani 1 1 d . . . . .
H11 H 1.122001 0.499140 0.422707 0.051 Uiso 1 1 calc R U . . .
C10 C 1.0327(2) 0.6043(3) 0.44910(15) 0.0423(8) Uani 1 1 d . . . . .
H10 H 1.078982 0.641873 0.477624 0.051 Uiso 1 1 calc R U . . .
O1 O 0.8132(3) 0.6886(3) 0.15020(16) 0.0669(9) Uani 0.75 1 d D U P A 1
C46 C 0.7788(4) 0.7519(4) 0.0491(3) 0.0586(13) Uani 0.75 1 d D U P A 1
H46A H 0.770577 0.733147 0.003954 0.088 Uiso 0.75 1 calc R U P A 1
H46B H 0.827066 0.805550 0.058959 0.088 Uiso 0.75 1 calc R U P A 1
H46C H 0.719306 0.778098 0.057966 0.088 Uiso 0.75 1 calc R U P A 1
C45 C 0.8076(4) 0.6616(5) 0.0882(3) 0.0723(12) Uani 0.75 1 d D U P A 1
H45 H 0.820328 0.595180 0.073055 0.087 Uiso 0.75 1 calc R U P A 1
C43 C 0.9501(6) 0.6098(6) 0.2107(4) 0.0915(19) Uani 0.75 1 d D U P A 1
H43A H 0.975538 0.577977 0.176051 0.137 Uiso 0.75 1 calc R U P A 1
H43B H 0.969298 0.569252 0.249764 0.137 Uiso 0.75 1 calc R U P A 1
H43C H 0.974264 0.680295 0.217804 0.137 Uiso 0.75 1 calc R U P A 1
C44 C 0.8542(4) 0.6122(5) 0.1946(3) 0.0779(12) Uani 0.75 1 d D U P A 1
H44 H 0.816548 0.564679 0.212373 0.093 Uiso 0.75 1 calc R U P A 1
C43B C 0.9582(19) 0.573(2) 0.2261(9) 0.083(3) Uiso 0.25 1 d D U P B 2
H43D H 0.926855 0.505807 0.220208 0.124 Uiso 0.25 1 calc R U P B 2
H43E H 0.926405 0.617198 0.252494 0.124 Uiso 0.25 1 calc R U P B 2
H43F H 1.023890 0.563589 0.247141 0.124 Uiso 0.25 1 calc R U P B 2
C44B C 0.9547(12) 0.6184(15) 0.1683(8) 0.078(2) Uiso 0.25 1 d D U P B 2
H44B H 1.009851 0.629547 0.151549 0.094 Uiso 0.25 1 calc R U P B 2
O1B O 0.8682(9) 0.6470(10) 0.1356(5) 0.0755(13) Uiso 0.25 1 d D U P B 2
C45B C 0.8771(13) 0.6706(14) 0.0759(7) 0.076(2) Uiso 0.25 1 d D U P B 2
H45B H 0.934657 0.657997 0.062377 0.091 Uiso 0.25 1 calc R U P B 2
C46B C 0.8032(14) 0.7126(16) 0.0351(9) 0.076(3) Uiso 0.25 1 d D U P B 2
H46D H 0.793822 0.675754 -0.005706 0.114 Uiso 0.25 1 calc R U P B 2
H46E H 0.816017 0.785524 0.028196 0.114 Uiso 0.25 1 calc R U P B 2
H46F H 0.746450 0.706684 0.053273 0.114 Uiso 0.25 1 calc R U P B 2

loop_
_atom_site_aniso_label
_atom_site_aniso_U_11
_atom_site_aniso_U_22
_atom_site_aniso_U_33
_atom_site_aniso_U_23
_atom_site_aniso_U_13
_atom_site_aniso_U_12
F4 0.0347(9) 0.0428(10) 0.0327(8) 0.0037(7) 0.0030(7) 0.0151(8)
F1 0.0300(9) 0.0436(10) 0.0360(8) -0.0055(7) 0.0060(7) 0.0040(7)
F3 0.0389(10) 0.0255(9) 0.0485(9) -0.0063(7) 0.0161(8) 0.0037(7)
F6 0.0316(9) 0.0534(11) 0.0333(8) 0.0044(8) 0.0011(7) -0.0007(8)
F5 0.0313(9) 0.0614(12) 0.0284(8) -0.0077(8) 0.0021(7) 0.0138(8)
F2 0.0349(10) 0.0403(11) 0.0733(12) -0.0046(9) 0.0229(9) -0.0007(8)
N5 0.0297(12) 0.0265(12) 0.0233(10) 0.0005(9) 0.0061(9) 0.0000(10)
N7 0.0303(13) 0.0349(13) 0.0209(10) 0.0020(9) 0.0044(9) -0.0013(10)
N4 0.0324(13) 0.0249(12) 0.0258(11) -0.0002(9) 0.0088(9) -0.0012(10)
N6 0.0321(13) 0.0286(13) 0.0221(10) -0.0006(9) 0.0073(9) 0.0000(10)
N8 0.0308(13) 0.0357(14) 0.0199(10) 0.0029(9) 0.0040(9) -0.0020(10)
N2 0.0279(12) 0.0244(12) 0.0308(11) -0.0023(9) 0.0092(9) -0.0020(10)
N3 0.0331(13) 0.0249(12) 0.0276(11) 0.0008(9) 0.0106(10) -0.0017(10)
N1 0.0303(13) 0.0269(13) 0.0318(12) 0.0005(10) 0.0115(10) -0.0042(10)
N12 0.0427(14) 0.0252(13) 0.0332(12) 0.0074(10) 0.0184(10) 0.0044(11)
N11 0.0418(14) 0.0269(13) 0.0340(12) 0.0078(10) 0.0192(11) 0.0063(11)
N9 0.0505(16) 0.0348(14) 0.0238(11) -0.0018(10) 0.0116(10) -0.0148(12)
N10 0.0477(15) 0.0363(14) 0.0238(11) -0.0039(10) 0.0110(10) -0.0125(12)
C27 0.0274(14) 0.0207(13) 0.0214(11) 0.0019(10) 0.0078(10) 0.0004(11)
C22 0.0263(14) 0.0191(13) 0.0238(12) 0.0015(10) 0.0074(10) -0.0025(11)
C28 0.0256(14) 0.0202(13) 0.0226(12) 0.0029(10) 0.0046(10) 0.0026(11)
C2 0.0343(15) 0.0219(14) 0.0196(11) -0.0032(10) 0.0024(10) -0.0004(11)
C41 0.0270(14) 0.0271(14) 0.0209(12) -0.0035(10) 0.0100(10) -0.0013(11)
C42 0.0228(13) 0.0306(15) 0.0179(11) 0.0034(10) 0.0016(10) 0.0031(11)
C7 0.0381(16) 0.0197(14) 0.0247(12) -0.0029(10) 0.0080(11) -0.0061(12)
C23 0.0295(14) 0.0260(14) 0.0229(12) 0.0027(10) 0.0045(10) 0.0000(12)
C30 0.0309(15) 0.0236(14) 0.0206(12) 0.0040(10) 0.0055(10) 0.0025(11)
C21 0.0253(14) 0.0234(14) 0.0188(11) 0.0005(10) 0.0030(10) 0.0000(11)
C29 0.0264(14) 0.0239(14) 0.0223(12) 0.0031(10) 0.0048(10) 0.0043(11)
C36 0.0334(15) 0.0250(14) 0.0224(12) -0.0023(10) 0.0121(11) -0.0026(12)
C20 0.0310(15) 0.0238(14) 0.0244(12) 0.0011(10) 0.0044(11) -0.0006(11)
C1 0.0234(14) 0.0263(14) 0.0216(12) -0.0005(10) 0.0026(10) -0.0021(11)
C16 0.0251(14) 0.0249(14) 0.0227(12) -0.0015(10) 0.0049(10) 0.0008(11)
C26 0.0264(14) 0.0268(15) 0.0262(12) 0.0048(11) 0.0039(11) 0.0056(11)
C8 0.0329(15) 0.0256(15) 0.0298(13) 0.0061(11) 0.0090(11) -0.0071(12)
C24 0.0419(17) 0.0281(15) 0.0209(12) -0.0005(11) 0.0099(11) -0.0001(13)
C19 0.0276(15) 0.0331(16) 0.0260(13) 0.0022(11) 0.0057(11) -0.0030(12)
C35 0.0319(15) 0.0218(14) 0.0222(12) 0.0037(10) 0.0080(10) 0.0004(11)
C15 0.0310(15) 0.0228(14) 0.0212(12) -0.0019(10) 0.0092(10) 0.0028(11)
C17 0.0329(15) 0.0213(14) 0.0291(13) -0.0023(11) 0.0069(11) 0.0031(12)
C40 0.0292(15) 0.0373(16) 0.0229(12) -0.0027(11) 0.0056(11) -0.0006(13)
C25 0.0357(16) 0.0303(15) 0.0279(13) 0.0009(11) 0.0136(12) 0.0052(13)
C3 0.0343(16) 0.0273(15) 0.0251(12) -0.0054(11) 0.0041(11) 0.0000(12)
C14 0.0317(15) 0.0242(14) 0.0269(13) 0.0021(11) 0.0145(11) -0.0028(12)
C18 0.0291(15) 0.0332(16) 0.0284(13) 0.0008(12) 0.0085(11) 0.0060(12)
C13 0.0285(15) 0.0281(15) 0.0320(13) 0.0038(11) 0.0114(11) -0.0063(12)
C31 0.0318(15) 0.0320(15) 0.0264(13) 0.0007(11) 0.0060(11) 0.0084(12)
C34 0.0369(16) 0.0302(15) 0.0249(13) 0.0004(11) 0.0119(11) 0.0010(13)
C37 0.0391(17) 0.0284(15) 0.0343(14) 0.0030(12) 0.0152(13) -0.0006(13)
C33 0.0436(18) 0.0346(16) 0.0224(13) -0.0017(11) 0.0060(12) 0.0019(14)
C32 0.0349(16) 0.0387(17) 0.0243(13) -0.0012(12) 0.0010(11) 0.0034(13)
C6 0.0475(18) 0.0244(15) 0.0324(14) -0.0012(12) 0.0080(13) -0.0061(13)
C39 0.0306(15) 0.0415(18) 0.0338(14) -0.0127(13) 0.0123(12) -0.0107(13)
C12 0.0333(16) 0.0296(16) 0.0450(16) 0.0056(13) 0.0116(13) -0.0040(13)
C4 0.0477(18) 0.0285(16) 0.0297(14) -0.0078(12) -0.0023(13) 0.0121(14)
C9 0.0441(18) 0.0286(16) 0.0379(15) 0.0015(12) 0.0087(13) -0.0134(14)
C38 0.0418(18) 0.0326(16) 0.0374(15) -0.0044(13) 0.0206(13) -0.0096(14)
C5 0.061(2) 0.0217(15) 0.0319(15) -0.0016(12) 0.0017(14) 0.0032(14)
C11 0.0309(17) 0.0427(19) 0.0538(19) 0.0101(15) 0.0081(14) -0.0086(14)
C10 0.0391(18) 0.0414(19) 0.0443(17) 0.0070(15) 0.0031(14) -0.0161(15)
O1 0.0834(19) 0.0622(17) 0.0545(16) 0.0023(14) 0.0121(15) 0.0092(16)
C46 0.060(3) 0.052(3) 0.065(3) 0.006(2) 0.014(2) -0.005(2)
C45 0.084(2) 0.069(2) 0.0605(19) -0.0001(18) 0.0066(18) 0.0061(19)
C43 0.094(3) 0.088(4) 0.083(3) 0.003(3) -0.004(3) -0.015(3)
C44 0.083(2) 0.077(2) 0.071(2) 0.0156(18) 0.0114(18) 0.0044(19)

loop_
_atom_type_symbol
_atom_type_description
_atom_type_scat_dispersion_real
_atom_type_scat_dispersion_imag
_atom_type_scat_source
C C 0.0033 0.0016 'International Tables Vol C Tables 4.2.6.8 and 6.1.1.4'
H H 0.0000 0.0000 'International Tables Vol C Tables 4.2.6.8 and 6.1.1.4'
F F 0.0171 0.0103 'International Tables Vol C Tables 4.2.6.8 and 6.1.1.4'
N N 0.0061 0.0033 'International Tables Vol C Tables 4.2.6.8 and 6.1.1.4'
O O 0.0106 0.0060 'International Tables Vol C Tables 4.2.6.8 and 6.1.1.4'

loop_
_geom_angle_atom_site_label_1
_geom_angle_atom_site_label_2
_geom_angle_atom_site_label_3
_geom_angle
_geom_angle_site_symmetry_1
_geom_angle_site_symmetry_3
_geom_angle_publ_flag
C28 N5 N6 117.3(2) . . ?
N8 N7 C28 117.2(2) . . ?
N3 N4 C15 116.6(2) . . ?
C29 N6 N5 117.3(2) . . ?
N7 N8 C29 117.7(2) . . ?
N1 N2 C15 117.8(2) . . ?
N4 N3 C14 117.0(2) . . ?
N2 N1 C14 116.6(2) . . ?
C1 N12 N11 118.2(2) . . ?
C42 N11 N12 116.7(2) . . ?
N10 N9 C42 117.5(2) . . ?
N9 N10 C1 117.2(2) . . ?
C22 C27 C28 124.2(2) . . ?
C26 C27 C22 117.6(2) . . ?
C26 C27 C28 118.2(2) . . ?
C27 C22 C21 123.8(2) . . ?
C23 C22 C27 118.5(2) . . ?
C23 C22 C21 117.4(2) . . ?
N5 C28 N7 125.2(2) . . ?
N5 C28 C27 118.5(2) . . ?
N7 C28 C27 116.2(2) . . ?
C7 C2 C1 126.3(2) . . ?
C3 C2 C7 117.9(2) . . ?
C3 C2 C1 115.7(2) . . ?
C36 C41 C42 122.4(2) . . ?
C40 C41 C42 119.5(2) . . ?
C40 C41 C36 118.1(2) . . ?
N11 C42 N9 123.2(2) . . ?
N11 C42 C41 118.8(2) . . ?
N9 C42 C41 117.8(2) . . ?
C2 C7 C8 124.7(2) . . ?
C6 C7 C2 118.7(3) . . ?
C6 C7 C8 116.5(2) . . ?
C22 C23 H23 119.1 . . ?
C24 C23 C22 121.7(2) . . ?
C24 C23 H23 119.1 . . ?
C35 C30 C29 122.5(2) . . ?
C31 C30 C29 121.0(2) . . ?
C31 C30 C35 116.4(2) . . ?
C20 C21 C22 116.6(2) . . ?
C20 C21 C16 118.7(2) . . ?
C16 C21 C22 124.4(2) . . ?
N6 C29 N8 124.6(2) . . ?
N6 C29 C30 119.0(2) . . ?
N8 C29 C30 116.4(2) . . ?
C41 C36 C35 121.1(2) . . ?
C41 C36 C37 119.4(3) . . ?
C37 C36 C35 119.4(2) . . ?
C21 C20 H20 119.1 . . ?
C19 C20 C21 121.7(2) . . ?
C19 C20 H20 119.1 . . ?
N12 C1 N10 122.7(2) . . ?
N12 C1 C2 119.5(2) . . ?
N10 C1 C2 117.8(2) . . ?
C21 C16 C15 123.9(2) . . ?
C17 C16 C21 117.1(2) . . ?
C17 C16 C15 118.9(2) . . ?
F4 C26 C27 117.6(2) . . ?
F4 C26 C25 117.9(2) . . ?
C25 C26 C27 124.3(2) . . ?
C13 C8 C7 123.4(2) . . ?
C9 C8 C7 117.2(3) . . ?
C9 C8 C13 119.2(3) . . ?
C23 C24 H24 120.0 . . ?
C25 C24 C23 120.0(2) . . ?
C25 C24 H24 120.0 . . ?
C20 C19 H19 119.9 . . ?
C18 C19 C20 120.2(3) . . ?
C18 C19 H19 119.9 . . ?
C30 C35 C36 123.4(2) . . ?
C34 C35 C30 119.9(2) . . ?
C34 C35 C36 116.7(2) . . ?
N4 C15 C16 120.2(2) . . ?
N2 C15 N4 122.0(2) . . ?
N2 C15 C16 117.6(2) . . ?
F3 C17 C16 118.2(2) . . ?
F3 C17 C18 117.7(2) . . ?
C18 C17 C16 124.1(2) . . ?
F6 C40 C41 117.1(2) . . ?
F6 C40 C39 120.2(2) . . ?
C39 C40 C41 122.7(3) . . ?
C26 C25 C24 117.8(2) . . ?
C26 C25 H25 121.1 . . ?
C24 C25 H25 121.1 . . ?
F1 C3 C2 117.8(2) . . ?
F1 C3 C4 118.5(3) . . ?
C4 C3 C2 123.7(3) . . ?
N3 C14 C13 120.4(2) . . ?
N1 C14 N3 122.3(2) . . ?
N1 C14 C13 117.2(2) . . ?
C19 C18 H18 120.9 . . ?
C17 C18 C19 118.1(3) . . ?
C17 C18 H18 120.9 . . ?
C8 C13 C14 121.8(2) . . ?
C12 C13 C8 117.4(3) . . ?
C12 C13 C14 120.6(3) . . ?
F5 C31 C30 119.1(2) . . ?
F5 C31 C32 117.1(2) . . ?
C32 C31 C30 123.8(2) . . ?
C35 C34 H34 119.4 . . ?
C33 C34 C35 121.3(2) . . ?
C33 C34 H34 119.4 . . ?
C36 C37 H37 119.6 . . ?
C38 C37 C36 120.9(3) . . ?
C38 C37 H37 119.6 . . ?
C34 C33 H33 120.0 . . ?
C34 C33 C32 120.0(2) . . ?
C32 C33 H33 120.0 . . ?
C31 C32 C33 118.5(3) . . ?
C31 C32 H32 120.7 . . ?
C33 C32 H32 120.7 . . ?
C7 C6 H6 119.3 . . ?
C5 C6 C7 121.5(3) . . ?
C5 C6 H6 119.3 . . ?
C40 C39 H39 120.8 . . ?
C38 C39 C40 118.4(3) . . ?
C38 C39 H39 120.8 . . ?
F2 C12 C13 119.3(3) . . ?
F2 C12 C11 117.3(3) . . ?
C11 C12 C13 123.3(3) . . ?
C3 C4 H4 121.2 . . ?
C3 C4 C5 117.6(3) . . ?
C5 C4 H4 121.2 . . ?
C8 C9 H9 119.3 . . ?
C10 C9 C8 121.4(3) . . ?
C10 C9 H9 119.3 . . ?
C37 C38 C39 120.5(3) . . ?
C37 C38 H38 119.8 . . ?
C39 C38 H38 119.8 . . ?
C6 C5 H5 119.7 . . ?
C4 C5 C6 120.5(3) . . ?
C4 C5 H5 119.7 . . ?
C12 C11 H11 120.6 . . ?
C12 C11 C10 118.8(3) . . ?
C10 C11 H11 120.6 . . ?
C9 C10 H10 120.1 . . ?
C11 C10 C9 119.8(3) . . ?
C11 C10 H10 120.1 . . ?
C45 O1 C44 114.3(4) . . ?
H46A C46 H46B 109.5 . . ?
H46A C46 H46C 109.5 . . ?
H46B C46 H46C 109.5 . . ?
C45 C46 H46A 109.5 . . ?
C45 C46 H46B 109.5 . . ?
C45 C46 H46C 109.5 . . ?
O1 C45 C46 108.1(5) . . ?
O1 C45 H45 125.9 . . ?
C46 C45 H45 125.9 . . ?
H43A C43 H43B 109.5 . . ?
H43A C43 H43C 109.5 . . ?
H43B C43 H43C 109.5 . . ?
C44 C43 H43A 109.5 . . ?
C44 C43 H43B 109.5 . . ?
C44 C43 H43C 109.5 . . ?
O1 C44 H44 121.4 . . ?
C43 C44 O1 117.2(6) . . ?
C43 C44 H44 121.4 . . ?
H43D C43B H43E 109.5 . . ?
H43D C43B H43F 109.5 . . ?
H43E C43B H43F 109.5 . . ?
C44B C43B H43D 109.5 . . ?
C44B C43B H43E 109.5 . . ?
C44B C43B H43F 109.5 . . ?
C43B C44B H44B 121.6 . . ?
C43B C44B O1B 116.9(18) . . ?
O1B C44B H44B 121.6 . . ?
C45B O1B C44B 107.5(13) . . ?
O1B C45B H45B 120.2 . . ?
O1B C45B C46B 119.5(17) . . ?
C46B C45B H45B 120.2 . . ?
C45B C46B H46D 109.5 . . ?
C45B C46B H46E 109.5 . . ?
C45B C46B H46F 109.5 . . ?
H46D C46B H46E 109.5 . . ?
H46D C46B H46F 109.5 . . ?
H46E C46B H46F 109.5 . . ?

loop_
_geom_bond_atom_site_label_1
_geom_bond_atom_site_label_2
_geom_bond_distance
_geom_bond_site_symmetry_2
_geom_bond_publ_flag
F4 C26 1.357(3) . ?
F1 C3 1.354(3) . ?
F3 C17 1.361(3) . ?
F6 C40 1.355(3) . ?
F5 C31 1.350(3) . ?
F2 C12 1.351(3) . ?
N5 N6 1.340(3) . ?
N5 C28 1.329(3) . ?
N7 N8 1.315(3) . ?
N7 C28 1.352(3) . ?
N4 N3 1.333(3) . ?
N4 C15 1.348(3) . ?
N6 C29 1.339(3) . ?
N8 C29 1.352(3) . ?
N2 N1 1.323(3) . ?
N2 C15 1.341(3) . ?
N3 C14 1.347(3) . ?
N1 C14 1.343(3) . ?
N12 N11 1.337(3) . ?
N12 C1 1.324(3) . ?
N11 C42 1.332(3) . ?
N9 N10 1.328(3) . ?
N9 C42 1.338(3) . ?
N10 C1 1.346(3) . ?
C27 C22 1.406(3) . ?
C27 C28 1.491(3) . ?
C27 C26 1.384(4) . ?
C22 C23 1.396(3) . ?
C22 C21 1.500(3) . ?
C2 C7 1.399(4) . ?
C2 C1 1.479(4) . ?
C2 C3 1.390(4) . ?
C41 C42 1.480(4) . ?
C41 C36 1.395(4) . ?
C41 C40 1.386(4) . ?
C7 C8 1.499(4) . ?
C7 C6 1.395(4) . ?
C23 H23 0.9500 . ?
C23 C24 1.389(4) . ?
C30 C29 1.489(3) . ?
C30 C35 1.411(4) . ?
C30 C31 1.394(4) . ?
C21 C20 1.391(4) . ?
C21 C16 1.415(4) . ?
C36 C35 1.493(4) . ?
C36 C37 1.396(4) . ?
C20 H20 0.9500 . ?
C20 C19 1.384(4) . ?
C16 C15 1.477(4) . ?
C16 C17 1.393(4) . ?
C26 C25 1.373(3) . ?
C8 C13 1.408(4) . ?
C8 C9 1.397(4) . ?
C24 H24 0.9500 . ?
C24 C25 1.379(4) . ?
C19 H19 0.9500 . ?
C19 C18 1.379(4) . ?
C35 C34 1.393(3) . ?
C17 C18 1.369(4) . ?
C40 C39 1.383(4) . ?
C25 H25 0.9500 . ?
C3 C4 1.379(4) . ?
C14 C13 1.474(4) . ?
C18 H18 0.9500 . ?
C13 C12 1.396(4) . ?
C31 C32 1.375(4) . ?
C34 H34 0.9500 . ?
C34 C33 1.376(4) . ?
C37 H37 0.9500 . ?
C37 C38 1.377(4) . ?
C33 H33 0.9500 . ?
C33 C32 1.379(4) . ?
C32 H32 0.9500 . ?
C6 H6 0.9500 . ?
C6 C5 1.382(4) . ?
C39 H39 0.9500 . ?
C39 C38 1.377(4) . ?
C12 C11 1.378(4) . ?
C4 H4 0.9500 . ?
C4 C5 1.379(4) . ?
C9 H9 0.9500 . ?
C9 C10 1.389(4) . ?
C38 H38 0.9500 . ?
C5 H5 0.9500 . ?
C11 H11 0.9500 . ?
C11 C10 1.379(5) . ?
C10 H10 0.9500 . ?
O1 C45 1.358(6) . ?
O1 C44 1.419(6) . ?
C46 H46A 0.9800 . ?
C46 H46B 0.9800 . ?
C46 H46C 0.9800 . ?
C46 C45 1.452(7) . ?
C45 H45 0.9500 . ?
C43 H43A 0.9800 . ?
C43 H43B 0.9800 . ?
C43 H43C 0.9800 . ?
C43 C44 1.369(10) . ?
C44 H44 0.9500 . ?
C43B H43D 0.9800 . ?
C43B H43E 0.9800 . ?
C43B H43F 0.9800 . ?
C43B C44B 1.359(18) . ?
C44B H44B 0.9500 . ?
C44B O1B 1.365(15) . ?
O1B C45B 1.342(15) . ?
C45B H45B 0.9500 . ?
C45B C46B 1.359(16) . ?
C46B H46D 0.9800 . ?
C46B H46E 0.9800 . ?
C46B H46F 0.9800 . ?

loop_
_geom_torsion_atom_site_label_1
_geom_torsion_atom_site_label_2
_geom_torsion_atom_site_label_3
_geom_torsion_atom_site_label_4
_geom_torsion
_geom_torsion_site_symmetry_1
_geom_torsion_site_symmetry_2
_geom_torsion_site_symmetry_3
_geom_torsion_site_symmetry_4
_geom_torsion_publ_flag
F4 C26 C25 C24 178.5(2) . . . . ?
F1 C3 C4 C5 179.6(2) . . . . ?
F3 C17 C18 C19 -178.3(2) . . . . ?
F6 C40 C39 C38 -177.3(2) . . . . ?
F5 C31 C32 C33 -178.5(2) . . . . ?
F2 C12 C11 C10 177.7(3) . . . . ?
N5 N6 C29 N8 -7.7(4) . . . . ?
N5 N6 C29 C30 172.4(2) . . . . ?
N7 N8 C29 N6 3.5(4) . . . . ?
N7 N8 C29 C30 -176.6(2) . . . . ?
N4 N3 C14 N1 22.9(3) . . . . ?
N4 N3 C14 C13 -159.9(2) . . . . ?
N6 N5 C28 N7 4.0(4) . . . . ?
N6 N5 C28 C27 -179.4(2) . . . . ?
N8 N7 C28 N5 -8.2(4) . . . . ?
N8 N7 C28 C27 175.1(2) . . . . ?
N2 N1 C14 N3 -23.1(3) . . . . ?
N2 N1 C14 C13 159.6(2) . . . . ?
N3 N4 C15 N2 -22.9(3) . . . . ?
N3 N4 C15 C16 162.7(2) . . . . ?
N3 C14 C13 C8 42.2(4) . . . . ?
N3 C14 C13 C12 -141.9(3) . . . . ?
N1 N2 C15 N4 22.8(3) . . . . ?
N1 N2 C15 C16 -162.6(2) . . . . ?
N1 C14 C13 C8 -140.5(3) . . . . ?
N1 C14 C13 C12 35.4(3) . . . . ?
N12 N11 C42 N9 -18.1(4) . . . . ?
N12 N11 C42 C41 165.6(2) . . . . ?
N11 N12 C1 N10 16.4(4) . . . . ?
N11 N12 C1 C2 -162.7(2) . . . . ?
N9 N10 C1 N12 -17.7(4) . . . . ?
N9 N10 C1 C2 161.3(2) . . . . ?
N10 N9 C42 N11 16.8(4) . . . . ?
N10 N9 C42 C41 -166.9(2) . . . . ?
C27 C22 C23 C24 0.3(4) . . . . ?
C27 C22 C21 C20 -104.5(3) . . . . ?
C27 C22 C21 C16 81.8(3) . . . . ?
C27 C26 C25 C24 2.0(4) . . . . ?
C22 C27 C28 N5 61.8(3) . . . . ?
C22 C27 C28 N7 -121.3(3) . . . . ?
C22 C27 C26 F4 -177.7(2) . . . . ?
C22 C27 C26 C25 -1.2(4) . . . . ?
C22 C23 C24 C25 0.5(4) . . . . ?
C22 C21 C20 C19 -176.1(2) . . . . ?
C22 C21 C16 C15 -5.0(4) . . . . ?
C22 C21 C16 C17 177.2(2) . . . . ?
C28 N5 N6 C29 3.8(3) . . . . ?
C28 N7 N8 C29 4.2(3) . . . . ?
C28 C27 C22 C23 179.3(2) . . . . ?
C28 C27 C22 C21 -6.3(4) . . . . ?
C28 C27 C26 F4 3.0(4) . . . . ?
C28 C27 C26 C25 179.5(3) . . . . ?
C2 C7 C8 C13 75.7(3) . . . . ?
C2 C7 C8 C9 -109.6(3) . . . . ?
C2 C7 C6 C5 -2.3(4) . . . . ?
C2 C3 C4 C5 -1.5(4) . . . . ?
C41 C36 C35 C30 -80.7(3) . . . . ?
C41 C36 C35 C34 100.0(3) . . . . ?
C41 C36 C37 C38 1.7(4) . . . . ?
C41 C40 C39 C38 1.2(4) . . . . ?
C42 N9 N10 C1 1.2(4) . . . . ?
C42 C41 C36 C35 -0.2(4) . . . . ?
C42 C41 C36 C37 175.9(2) . . . . ?
C42 C41 C40 F6 1.1(3) . . . . ?
C42 C41 C40 C39 -177.4(2) . . . . ?
C7 C2 C1 N12 -62.3(4) . . . . ?
C7 C2 C1 N10 118.6(3) . . . . ?
C7 C2 C3 F1 178.3(2) . . . . ?
C7 C2 C3 C4 -0.6(4) . . . . ?
C7 C8 C13 C14 -11.8(4) . . . . ?
C7 C8 C13 C12 172.2(2) . . . . ?
C7 C8 C9 C10 -174.7(2) . . . . ?
C7 C6 C5 C4 0.2(4) . . . . ?
C23 C22 C21 C20 70.0(3) . . . . ?
C23 C22 C21 C16 -103.7(3) . . . . ?
C23 C24 C25 C26 -1.6(4) . . . . ?
C30 C35 C34 C33 -0.9(4) . . . . ?
C30 C31 C32 C33 0.5(4) . . . . ?
C21 C22 C23 C24 -174.5(2) . . . . ?
C21 C20 C19 C18 -1.0(4) . . . . ?
C21 C16 C15 N4 140.1(2) . . . . ?
C21 C16 C15 N2 -34.6(3) . . . . ?
C21 C16 C17 F3 175.4(2) . . . . ?
C21 C16 C17 C18 -2.6(4) . . . . ?
C29 C30 C35 C36 6.9(4) . . . . ?
C29 C30 C35 C34 -173.9(2) . . . . ?
C29 C30 C31 F5 -7.0(4) . . . . ?
C29 C30 C31 C32 174.0(3) . . . . ?
C36 C41 C42 N11 88.9(3) . . . . ?
C36 C41 C42 N9 -87.6(3) . . . . ?
C36 C41 C40 F6 179.0(2) . . . . ?
C36 C41 C40 C39 0.5(4) . . . . ?
C36 C35 C34 C33 178.5(3) . . . . ?
C36 C37 C38 C39 0.1(4) . . . . ?
C20 C21 C16 C15 -178.6(2) . . . . ?
C20 C21 C16 C17 3.7(3) . . . . ?
C20 C19 C18 C17 2.1(4) . . . . ?
C1 N12 N11 C42 1.4(4) . . . . ?
C1 C2 C7 C8 -3.3(4) . . . . ?
C1 C2 C7 C6 -178.8(2) . . . . ?
C1 C2 C3 F1 -0.6(3) . . . . ?
C1 C2 C3 C4 -179.5(2) . . . . ?
C16 C21 C20 C19 -2.0(4) . . . . ?
C16 C17 C18 C19 -0.3(4) . . . . ?
C26 C27 C22 C23 0.0(4) . . . . ?
C26 C27 C22 C21 174.4(2) . . . . ?
C26 C27 C28 N5 -118.9(3) . . . . ?
C26 C27 C28 N7 58.0(3) . . . . ?
C8 C7 C6 C5 -178.1(2) . . . . ?
C8 C13 C12 F2 -175.4(2) . . . . ?
C8 C13 C12 C11 2.5(4) . . . . ?
C8 C9 C10 C11 2.1(4) . . . . ?
C35 C30 C29 N6 -34.5(4) . . . . ?
C35 C30 C29 N8 145.6(2) . . . . ?
C35 C30 C31 F5 175.9(2) . . . . ?
C35 C30 C31 C32 -3.1(4) . . . . ?
C35 C36 C37 C38 177.9(2) . . . . ?
C35 C34 C33 C32 -1.9(4) . . . . ?
C15 N4 N3 C14 0.2(3) . . . . ?
C15 N2 N1 C14 0.2(3) . . . . ?
C15 C16 C17 F3 -2.4(3) . . . . ?
C15 C16 C17 C18 179.5(2) . . . . ?
C17 C16 C15 N4 -42.2(3) . . . . ?
C17 C16 C15 N2 143.1(2) . . . . ?
C40 C41 C42 N11 -93.3(3) . . . . ?
C40 C41 C42 N9 90.2(3) . . . . ?
C40 C41 C36 C35 -178.1(2) . . . . ?
C40 C41 C36 C37 -1.9(4) . . . . ?
C40 C39 C38 C37 -1.5(4) . . . . ?
C3 C2 C7 C8 177.9(2) . . . . ?
C3 C2 C7 C6 2.4(4) . . . . ?
C3 C2 C1 N12 116.5(3) . . . . ?
C3 C2 C1 N10 -62.6(3) . . . . ?
C3 C4 C5 C6 1.6(4) . . . . ?
C14 C13 C12 F2 8.5(4) . . . . ?
C14 C13 C12 C11 -173.6(3) . . . . ?
C13 C8 C9 C10 0.2(4) . . . . ?
C13 C12 C11 C10 -0.2(4) . . . . ?
C31 C30 C29 N6 148.5(3) . . . . ?
C31 C30 C29 N8 -31.3(4) . . . . ?
C31 C30 C35 C36 -176.0(2) . . . . ?
C31 C30 C35 C34 3.2(4) . . . . ?
C34 C33 C32 C31 2.1(4) . . . . ?
C37 C36 C35 C30 103.1(3) . . . . ?
C37 C36 C35 C34 -76.2(3) . . . . ?
C6 C7 C8 C13 -108.8(3) . . . . ?
C6 C7 C8 C9 65.9(3) . . . . ?
C12 C11 C10 C9 -2.1(4) . . . . ?
C9 C8 C13 C14 173.6(2) . . . . ?
C9 C8 C13 C12 -2.4(4) . . . . ?
C45 O1 C44 C43 84.1(7) . . . . ?
C44 O1 C45 C46 -171.0(5) . . . . ?
C43B C44B O1B C45B -168.0(19) . . . . ?
C44B O1B C45B C46B -172.8(18) . . . . ?
